data_4003672
loop_
_publ_author_name
'Petrov, Andrey A.'
'Fateev, Sergey A.'
'Khrustalev, Victor N.'
'Li, Yumao'
'Dorovatovskii, Pavel V.'
'Zubavichus, Yan V.'
'Goodilin, Eugene A.'
'Tarasov, Alexey B.'

_publ_section_title
;
 Formamidinium Haloplumbate Intermediates: The Missing Link in a Chain of
 Hybrid Perovskites Crystallization
;
_journal_name_full 'Chemistry of Materials'
_journal_paper_doi 10.1021/acs.chemmater.0c02156
_journal_year 2020
_chemical_absolute_configuration ad
_chemical_formula_moiety '15(C H5 N2), 3(I9 Pb2)'
_chemical_formula_sum 'C15 H75 I27 N30 Pb6'
_chemical_formula_weight 5345.55
_space_group_crystal_system hexagonal
_space_group_IT_number 174
_space_group_name_Hall 'P -6'
_space_group_name_H-M_alt 'P -6'
_atom_sites_solution_hydrogens mixed
_atom_sites_solution_primary difmap
_atom_sites_solution_secondary difmap
_audit_creation_method SHELXL-2013
_cell_angle_alpha 90
_cell_angle_beta 90
_cell_angle_gamma 120
_cell_formula_units_Z 3
_cell_length_a 26.770(3)
_cell_length_b 26.770(3)
_cell_length_c 14.860(2)
_cell_measurement_reflns_used 600
_cell_measurement_temperature 100(2)
_cell_measurement_theta_max 27.2
_cell_measurement_theta_min 3.3
_cell_volume 9222.4(19)
_computing_cell_refinement 'iMosflm (Battye et al., 2011)'
_computing_data_collection 'Marccd (Doyle, 2011)'
_computing_data_reduction iMosflm
_computing_molecular_graphics 'SHELXTL (Sheldrick, 2015)'
_computing_publication_material SHELXTL
_computing_structure_refinement 'SHELXL (Sheldrick, 2015)'
_computing_structure_solution 'SHELXT (Sheldrick, 2015)'
_diffrn_ambient_temperature 100(2)
_diffrn_measured_fraction_theta_full 0.993
_diffrn_measured_fraction_theta_max 0.993
_diffrn_measurement_device_type 'Rayonix SX165 CCD'
_diffrn_measurement_method '/f scan'
_diffrn_radiation_type synchrotron
_diffrn_radiation_wavelength 0.80246
_diffrn_reflns_av_R_equivalents 0.1030
_diffrn_reflns_av_unetI/netI 0.1019
_diffrn_reflns_Laue_measured_fraction_full 0.993
_diffrn_reflns_Laue_measured_fraction_max 0.993
_diffrn_reflns_limit_h_max 32
_diffrn_reflns_limit_h_min -33
_diffrn_reflns_limit_k_max 32
_diffrn_reflns_limit_k_min -34
_diffrn_reflns_limit_l_max 18
_diffrn_reflns_limit_l_min -18
_diffrn_reflns_number 79929
_diffrn_reflns_point_group_measured_fraction_full 0.992
_diffrn_reflns_point_group_measured_fraction_max 0.992
_diffrn_reflns_theta_full 28.782
_diffrn_reflns_theta_max 30.867
_diffrn_reflns_theta_min 3.251
_exptl_absorpt_coefficient_mu 18.942
_exptl_absorpt_correction_T_max 0.555
_exptl_absorpt_correction_T_min 0.212
_exptl_absorpt_correction_type multi-scan
_exptl_absorpt_process_details 'Scala (Evans, 2006)'
_exptl_crystal_colour black
_exptl_crystal_density_diffrn 2.888
_exptl_crystal_description prism
_exptl_crystal_F_000 6894
_exptl_crystal_size_max 0.10
_exptl_crystal_size_mid 0.06
_exptl_crystal_size_min 0.03
_refine_diff_density_max 5.532
_refine_diff_density_min -3.757
_refine_diff_density_rms 0.404
_refine_ls_abs_structure_details
;
 Flack x determined using 3773 quotients [(I+)-(I-)]/[(I+)+(I-)]
 (Parsons and Flack (2004), Acta Cryst. A60, s61).
;
_refine_ls_abs_structure_Flack 0.012(6)
_refine_ls_extinction_coef 0.00014(3)
_refine_ls_extinction_expression Fc^*^=kFc[1+0.001xFc^2^\l^3^/sin(2\q)]^-1/4^
_refine_ls_extinction_method SHELXL
_refine_ls_goodness_of_fit_ref 1.049
_refine_ls_hydrogen_treatment constr
_refine_ls_matrix_type full
_refine_ls_number_parameters 235
_refine_ls_number_reflns 13829
_refine_ls_number_restraints 54
_refine_ls_restrained_S_all 1.047
_refine_ls_R_factor_all 0.1510
_refine_ls_R_factor_gt 0.1230
_refine_ls_shift/su_max 0.001
_refine_ls_shift/su_mean 0.001
_refine_ls_structure_factor_coef Fsqd
_refine_ls_weighting_details 'w=1/[\s^2^(Fo^2^)+(0.01P)^2^+600P] where P=(Fo^2^+2Fc^2^)/3'
_refine_ls_weighting_scheme calc
_refine_ls_wR_factor_gt 0.2654
_refine_ls_wR_factor_ref 0.2866
_reflns_Friedel_coverage 0.995
_reflns_Friedel_fraction_full 0.990
_reflns_Friedel_fraction_max 0.991
_reflns_number_gt 10126
_reflns_number_total 13829
_reflns_threshold_expression 'I > 2\s(I)'
_cod_data_source_file cm0c02156_si_003.cif
_cod_data_source_block FA5Pb2I9
_cod_original_cell_volume 9222(3)
_cod_database_code 4003672
_shelx_space_group_comment
;
The symmetry employed for this shelxl refinement is uniquely defined
by the following loop, which should always be used as a source of
symmetry information in preference to the above space-group names.
They are only intended as comments.
;
_shelx_estimated_absorpt_t_min 0.251
_shelx_estimated_absorpt_t_max 0.598
_platon_squeeze_void_probe_radius 1.20
_shelxl_version_number 2013-4

loop_
_space_group_symop_operation_xyz
'x, y, z'
'-y, x-y, z'
'-x+y, -x, z'
'x, y, -z'
'-y, x-y, -z'
'-x+y, -x, -z'

loop_
_atom_site_label
_atom_site_type_symbol
_atom_site_fract_x
_atom_site_fract_y
_atom_site_fract_z
_atom_site_U_iso_or_equiv
_atom_site_adp_type
_atom_site_occupancy
_atom_site_site_symmetry_order
_atom_site_calc_flag
_atom_site_refinement_flags_posn
_atom_site_refinement_flags_adp
_atom_site_refinement_flags_occupancy
_atom_site_disorder_assembly
_atom_site_disorder_group
Pb1 Pb 0.32641(17) 0.98844(15) 0.3614(2) 0.0594(8) Uani 1 1 d . . . . .
I1 I 0.4327(3) 1.0402(3) 0.2277(4) 0.0857(8) Uani 1 1 d . . . . .
I2 I 0.2676(3) 0.8813(3) 0.2305(5) 0.0857(8) Uani 1 1 d . . . . .
I3 I 0.2748(3) 1.0524(3) 0.2485(4) 0.0857(8) Uani 1 1 d . . . . .
I4 I 0.2143(4) 0.9362(3) 0.5000 0.0857(8) Uani 1 2 d S T P . .
I5 I 0.3912(4) 1.0992(4) 0.5000 0.0857(8) Uani 1 2 d S T P . .
I6 I 0.3785(4) 0.9290(4) 0.5000 0.0857(8) Uani 1 2 d S T P . .
Pb2 Pb 0.67170(18) 0.01142(14) 0.3622(2) 0.0612(8) Uani 1 1 d . . . . .
I7 I 0.6076(3) 0.0602(3) 0.2473(6) 0.0994(10) Uani 1 1 d . . . . .
I8 I 0.7766(3) 0.0655(3) 0.2336(5) 0.0994(10) Uani 1 1 d . . . . .
I9 I 0.6161(3) -0.1006(3) 0.2473(6) 0.0994(10) Uani 1 1 d . . . . .
I10 I 0.7364(4) -0.0347(4) 0.5000 0.0994(10) Uani 1 2 d S T P . .
I11 I 0.5607(4) -0.0508(4) 0.5000 0.0994(10) Uani 1 2 d S T P . .
I12 I 0.7253(4) 0.1238(4) 0.5000 0.0994(10) Uani 1 2 d S T P . .
Pb3 Pb 0.0000 0.0000 0.1415(5) 0.0601(13) Uani 1 3 d S T P . .
I13 I 0.1117(2) 0.0671(3) 0.2588(5) 0.0900(17) Uani 1 1 d . . . . .
I14 I 0.0493(4) 0.1108(4) 0.0000 0.0900(17) Uani 1 2 d S T P . .
Pb4 Pb 0.6667 0.3333 0.1384(5) 0.0595(16) Uani 1 3 d S T P . .
I15 I 0.5944(3) 0.2220(2) 0.2574(5) 0.0815(14) Uani 1 1 d . . . . .
I16 I 0.7107(4) 0.2668(3) 0.0000 0.0815(14) Uani 1 2 d S T P . .
Pb5 Pb 0.3333 0.6667 0.1401(5) 0.0682(18) Uani 1 3 d S T P . .
I17 I 0.2683(4) 0.7124(5) 0.2565(6) 0.116(3) Uani 1 1 d . . . . .
I18 I 0.2234(5) 0.6016(6) 0.0000 0.116(3) Uani 1 2 d S T P . .
N1 N 0.244(3) 0.449(2) 0.07840(14) 0.102(10) Uani 1 1 d D . . . .
H1A H 0.2274 0.4109 0.0821 0.122 Uiso 1 1 d R U . . .
H1B H 0.2527 0.4696 0.1277 0.122 Uiso 1 1 d R U . . .
C1 C 0.254(5) 0.473(2) 0.0000 0.102(10) Uani 1 2 d DS T P . .
H1 H 0.2704 0.5142 0.0000 0.122 Uiso 1 2 calc R U P . .
N2 N 0.7236(18) 0.201(2) 0.243(5) 0.102(10) Uani 1 1 d D . . . .
H2A H 0.7221 0.2328 0.2409 0.122 Uiso 1 1 d R U . . .
H2B H 0.6921 0.1673 0.2347 0.122 Uiso 1 1 d R U . . .
N3 N 0.8214(18) 0.250(2) 0.279(5) 0.102(10) Uani 1 1 d D . . . .
H3A H 0.8246 0.2845 0.2783 0.122 Uiso 1 1 d R U . . .
H3B H 0.8520 0.2468 0.2893 0.122 Uiso 1 1 d R U . . .
C2 C 0.772(2) 0.2038(15) 0.264(6) 0.102(10) Uani 1 1 d D . . . .
H2 H 0.7716 0.1681 0.2696 0.122 Uiso 1 1 calc R U . . .
N4 N 0.881(3) 0.208(3) 0.0000 0.102(10) Uani 0.5 2 d DS T P A 1
H4A H 0.9153 0.2388 0.0000 0.122 Uiso 0.5 2 d R U P A 1
H4B H 0.8766 0.1734 0.0000 0.122 Uiso 0.5 2 d R U P A 1
N5 N 0.840(4) 0.267(3) 0.0000 0.102(10) Uani 0.5 2 d DS T P A 1
H5A H 0.8726 0.3008 0.0000 0.122 Uiso 0.5 2 d R U P A 1
H5B H 0.8069 0.2667 0.0000 0.122 Uiso 0.5 2 d R U P A 1
C3 C 0.838(3) 0.218(2) 0.0000 0.102(10) Uani 0.5 2 d DS T P A 1
H3 H 0.8001 0.1847 0.0000 0.122 Uiso 0.5 2 calc R U P A 1
N4' N 0.879(5) 0.256(3) 0.0000 0.102(10) Uani 0.5 2 d DS T P B 2
H4C H 0.9123 0.2563 0.0000 0.122 Uiso 0.5 2 d R U P B 2
H4D H 0.8785 0.2883 0.0000 0.122 Uiso 0.5 2 d R U P B 2
N5' N 0.825(6) 0.155(3) 0.0000 0.102(10) Uani 0.5 2 d DS T P B 2
H5C H 0.8557 0.1511 0.0000 0.122 Uiso 0.5 2 d R U P B 2
H5D H 0.7904 0.1248 0.0000 0.122 Uiso 0.5 2 d R U P B 2
C3' C 0.831(4) 0.207(3) 0.0000 0.102(10) Uani 0.5 2 d DS T P B 2
H3' H 0.7966 0.2083 0.0000 0.122 Uiso 0.5 2 calc R U P B 2
N6 N 0.807(3) -0.110(4) 0.292(9) 0.102(10) Uani 0.5 1 d D . P C 1
H6A H 0.8189 -0.0971 0.3467 0.122 Uiso 0.5 1 d R U P C 1
H6B H 0.8286 -0.1180 0.2564 0.122 Uiso 0.5 1 d R U P C 1
N7 N 0.724(3) -0.104(4) 0.308(8) 0.102(10) Uani 0.5 1 d D . P C 1
H7A H 0.7313 -0.0911 0.3639 0.122 Uiso 0.5 1 d R U P C 1
H7B H 0.6913 -0.1108 0.2825 0.122 Uiso 0.5 1 d R U P C 1
C4 C 0.758(3) -0.116(4) 0.264(6) 0.102(10) Uani 0.5 1 d D . P C 1
H4 H 0.7467 -0.1309 0.2051 0.122 Uiso 0.5 1 calc R U P C 1
N6' N 0.749(3) -0.039(3) 0.288(8) 0.102(10) Uani 0.5 1 d D . P D 2
H6C H 0.7124 -0.0667 0.2832 0.122 Uiso 0.5 1 d R U P D 2
H6D H 0.7567 -0.0047 0.3074 0.122 Uiso 0.5 1 d R U P D 2
N7' N 0.783(4) -0.099(3) 0.238(9) 0.102(10) Uani 0.5 1 d D . P D 2
H7C H 0.7482 -0.1295 0.2309 0.122 Uiso 0.5 1 d R U P D 2
H7D H 0.8137 -0.1013 0.2264 0.122 Uiso 0.5 1 d R U P D 2
C4' C 0.789(3) -0.050(2) 0.263(10) 0.102(10) Uani 0.5 1 d D . P D 2
H4' H 0.8271 -0.0179 0.2630 0.122 Uiso 0.5 1 calc R U P D 2
N8 N 0.872(3) 0.111(2) 0.42161(14) 0.102(10) Uani 1 1 d D . . . .
H8A H 0.8626 0.0742 0.4179 0.122 Uiso 1 1 d R U . . .
H8B H 0.8778 0.1311 0.3723 0.122 Uiso 1 1 d R U . . .
C5 C 0.882(5) 0.135(2) 0.5000 0.102(10) Uani 1 2 d DS T P . .
H5 H 0.8969 0.1760 0.5000 0.122 Uiso 1 2 calc R U P . .
N9 N 0.891(2) 0.7820(15) 0.07840(14) 0.056(7) Uani 1 1 d D . . . .
H9A H 0.8727 0.7441 0.0822 0.068 Uiso 1 1 d R U . . .
H9B H 0.9019 0.8030 0.1277 0.068 Uiso 1 1 d R U . . .
C6 C 0.902(3) 0.8068(15) 0.0000 0.056(7) Uani 1 2 d DS T P . .
H6 H 0.9194 0.8477 0.0000 0.068 Uiso 1 2 calc R U P . .
N10 N 0.530(4) 0.100(3) 0.42261(14) 0.056(7) Uani 0.5 1 d D . P . .
H10A H 0.5123 0.1208 0.4203 0.068 Uiso 0.5 1 d R U P . .
H10B H 0.5387 0.0892 0.3725 0.068 Uiso 0.5 1 d R U P . .
C7 C 0.539(5) 0.084(4) 0.5000 0.056(7) Uani 0.5 2 d DS T P . .
H7 H 0.5540 0.0583 0.5000 0.068 Uiso 0.5 2 calc R U P . .
N11 N 0.392(2) 0.858(3) 0.262(7) 0.056(7) Uani 0.5 1 d D . P . .
H11A H 0.3809 0.8810 0.2843 0.068 Uiso 0.5 1 d R U P . .
H11B H 0.3671 0.8256 0.2350 0.068 Uiso 0.5 1 d R U P . .
N12 N 0.489(2) 0.920(2) 0.281(6) 0.056(7) Uani 0.5 1 d D . P . .
H12A H 0.4808 0.9448 0.3050 0.068 Uiso 0.5 1 d R U P . .
H12B H 0.5248 0.9262 0.2842 0.068 Uiso 0.5 1 d R U P . .
C8 C 0.446(2) 0.872(3) 0.251(7) 0.056(7) Uani 0.5 1 d D . P . .
H8 H 0.4541 0.8466 0.2189 0.068 Uiso 0.5 1 calc R U P . .
N13 N 0.595(4) 0.812(3) 0.42261(14) 0.056(7) Uani 0.5 1 d D . P E 1
H13A H 0.6137 0.8497 0.4203 0.068 Uiso 0.5 1 d R U P E 1
H13B H 0.5847 0.7915 0.3725 0.068 Uiso 0.5 1 d R U P E 1
C9 C 0.585(7) 0.786(3) 0.5000 0.056(7) Uani 0.5 2 d DS T P E 1
H9 H 0.5690 0.7452 0.5000 0.068 Uiso 0.5 2 calc R U P E 1
N14 N 0.640(4) 0.038(2) 0.0000 0.056(7) Uani 0.5 2 d DS T P F 3
H14A H 0.6632 0.0233 0.0000 0.068 Uiso 0.5 2 d R U P F 3
H14B H 0.6026 0.0153 0.0000 0.068 Uiso 0.5 2 d R U P F 3
N15 N 0.719(3) 0.130(3) 0.0000 0.056(7) Uani 0.5 2 d DS T P F 3
H15A H 0.7442 0.1178 0.0000 0.068 Uiso 0.5 2 d R U P F 3
H15B H 0.7311 0.1670 0.0000 0.068 Uiso 0.5 2 d R U P F 3
C10 C 0.664(3) 0.094(2) 0.0000 0.056(7) Uani 0.5 2 d DS T P F 3
H10 H 0.6388 0.1097 0.0000 0.068 Uiso 0.5 2 calc R U P F 3
N16 N 0.1428(18) 0.8683(16) 0.0000 0.056(7) Uani 1 2 d DS T P . .
H16A H 0.1315 0.8940 0.0000 0.068 Uiso 1 2 d R U P . .
H16B H 0.1798 0.8796 0.0000 0.068 Uiso 1 2 d R U P . .
N17 N 0.0498(16) 0.7917(19) 0.0000 0.056(7) Uani 1 2 d DS T P . .
H17A H 0.0357 0.8152 0.0000 0.068 Uiso 1 2 d R U P . .
H17B H 0.0264 0.7541 0.0000 0.068 Uiso 1 2 d R U P . .
C11 C 0.1054(17) 0.8134(14) 0.0000 0.110(16) Uani 1 2 d DS T P . .
H11 H 0.1197 0.7873 0.0000 0.132 Uiso 1 2 calc R U P . .
N18 N 0.5572(16) 0.1174(17) 0.07739(14) 0.110(16) Uani 1 1 d D . . . .
H18A H 0.5442 0.0801 0.0796 0.132 Uiso 1 1 d R U . . .
H18B H 0.5641 0.1373 0.1275 0.132 Uiso 1 1 d R U . . .
C12 C 0.564(3) 0.1428(18) 0.0000 0.110(16) Uani 1 2 d DS T P . .
H12 H 0.5755 0.1826 0.0000 0.132 Uiso 1 2 calc R U P . .
N19 N 0.389(4) 0.594(2) 0.5000 0.110(16) Uani 0.5 2 d DS T P G 2
H19A H 0.4133 0.5808 0.5000 0.132 Uiso 0.5 2 d R U P G 2
H19B H 0.3514 0.5692 0.5000 0.132 Uiso 0.5 2 d R U P G 2
N20 N 0.461(3) 0.689(3) 0.5000 0.110(16) Uani 0.5 2 d DS T P G 2
H20A H 0.4879 0.6785 0.5000 0.132 Uiso 0.5 2 d R U P G 2
H20B H 0.4714 0.7253 0.5000 0.132 Uiso 0.5 2 d R U P G 2
C13 C 0.407(2) 0.649(2) 0.5000 0.110(16) Uani 0.5 2 d DS T P G 2
H13 H 0.3792 0.6607 0.5000 0.132 Uiso 0.5 2 calc R U P G 2
N21 N -0.040(2) 0.467(4) 0.0000 0.110(16) Uani 0.5 2 d DS T P H 1
H21A H -0.0599 0.4293 0.0000 0.132 Uiso 0.5 2 d R U P H 1
H21B H -0.0589 0.4867 0.0000 0.132 Uiso 0.5 2 d R U P H 1
N22 N 0.046(2) 0.469(3) 0.0000 0.110(16) Uani 0.5 2 d DS T P H 1
H22A H 0.0294 0.4309 0.0000 0.132 Uiso 0.5 2 d R U P H 1
H22B H 0.0842 0.4898 0.0000 0.132 Uiso 0.5 2 d R U P H 1
C14 C 0.016(2) 0.494(2) 0.0000 0.110(16) Uani 0.5 2 d DS T P H 1
H14 H 0.0355 0.5351 0.0000 0.132 Uiso 0.5 2 calc R U P H 1
N23 N 0.866(3) 0.947(3) 0.5000 0.110(16) Uani 0.5 2 d DS T P . .
H23A H 0.8286 0.9220 0.5000 0.132 Uiso 0.5 2 d R U P . .
H23B H 0.8774 0.9846 0.5000 0.132 Uiso 0.5 2 d R U P . .
N24 N 0.889(3) 0.876(2) 0.5000 0.110(16) Uani 0.5 2 d DS T P . .
H24A H 0.8531 0.8483 0.5000 0.132 Uiso 0.5 2 d R U P . .
H24B H 0.9170 0.8671 0.5000 0.132 Uiso 0.5 2 d R U P . .
C15 C 0.903(2) 0.930(2) 0.5000 0.110(16) Uani 0.5 2 d DS T P . .
H15 H 0.9428 0.9582 0.5000 0.132 Uiso 0.5 2 calc R U P . .
N25 N -0.0112(17) 0.5302(16) 0.0000 0.110(16) Uani 1 2 d DS T P I 2
H25A H 0.0063 0.5097 0.0000 0.132 Uiso 1 2 d R U P I 2
H25B H -0.0491 0.5127 0.0000 0.132 Uiso 1 2 d R U P I 2
N26 N 0.0764(15) 0.6143(18) 0.0000 0.110(16) Uani 1 2 d DS T P I 2
H26A H 0.0963 0.5963 0.0000 0.132 Uiso 1 2 d R U P I 2
H26B H 0.0944 0.6523 0.0000 0.132 Uiso 1 2 d R U P I 2
C16 C 0.0203(15) 0.5861(16) 0.0000 0.110(16) Uani 1 2 d DS T P I 2
H16 H 0.0010 0.6078 0.0000 0.132 Uiso 1 2 calc R U P I 2

loop_
_atom_site_aniso_label
_atom_site_aniso_U_11
_atom_site_aniso_U_22
_atom_site_aniso_U_33
_atom_site_aniso_U_23
_atom_site_aniso_U_13
_atom_site_aniso_U_12
Pb1 0.0497(18) 0.0494(16) 0.0780(19) -0.0017(13) -0.0018(12) 0.0239(13)
I1 0.091(2) 0.0737(16) 0.0903(16) -0.0146(15) -0.0123(17) 0.0392(14)
I2 0.091(2) 0.0737(16) 0.0903(16) -0.0146(15) -0.0123(17) 0.0392(14)
I3 0.091(2) 0.0737(16) 0.0903(16) -0.0146(15) -0.0123(17) 0.0392(14)
I4 0.091(2) 0.0737(16) 0.0903(16) -0.0146(15) -0.0123(17) 0.0392(14)
I5 0.091(2) 0.0737(16) 0.0903(16) -0.0146(15) -0.0123(17) 0.0392(14)
I6 0.091(2) 0.0737(16) 0.0903(16) -0.0146(15) -0.0123(17) 0.0392(14)
Pb2 0.0472(17) 0.0412(14) 0.094(2) -0.0071(13) -0.0069(13) 0.0209(14)
I7 0.0729(17) 0.0687(16) 0.152(3) -0.021(2) -0.010(2) 0.0316(15)
I8 0.0729(17) 0.0687(16) 0.152(3) -0.021(2) -0.010(2) 0.0316(15)
I9 0.0729(17) 0.0687(16) 0.152(3) -0.021(2) -0.010(2) 0.0316(15)
I10 0.0729(17) 0.0687(16) 0.152(3) -0.021(2) -0.010(2) 0.0316(15)
I11 0.0729(17) 0.0687(16) 0.152(3) -0.021(2) -0.010(2) 0.0316(15)
I12 0.0729(17) 0.0687(16) 0.152(3) -0.021(2) -0.010(2) 0.0316(15)
Pb3 0.0398(12) 0.0398(12) 0.101(4) 0.000 0.000 0.0199(6)
I13 0.058(2) 0.080(3) 0.113(4) -0.029(3) -0.017(3) 0.020(2)
I14 0.058(2) 0.080(3) 0.113(4) -0.029(3) -0.017(3) 0.020(2)
Pb4 0.0301(13) 0.0301(13) 0.118(5) 0.000 0.000 0.0150(6)
I15 0.082(3) 0.0433(18) 0.122(4) 0.018(3) 0.029(3) 0.0340(19)
I16 0.082(3) 0.0433(18) 0.122(4) 0.018(3) 0.029(3) 0.0340(19)
Pb5 0.064(2) 0.064(2) 0.076(4) 0.000 0.000 0.0320(12)
I17 0.124(5) 0.140(6) 0.120(5) 0.001(5) 0.035(5) 0.094(5)
I18 0.124(5) 0.140(6) 0.120(5) 0.001(5) 0.035(5) 0.094(5)
N1 0.13(2) 0.068(14) 0.14(2) -0.048(17) -0.07(2) 0.070(15)
C1 0.13(2) 0.068(14) 0.14(2) -0.048(17) -0.07(2) 0.070(15)
N2 0.13(2) 0.068(14) 0.14(2) -0.048(17) -0.07(2) 0.070(15)
N3 0.13(2) 0.068(14) 0.14(2) -0.048(17) -0.07(2) 0.070(15)
C2 0.13(2) 0.068(14) 0.14(2) -0.048(17) -0.07(2) 0.070(15)
N4 0.13(2) 0.068(14) 0.14(2) -0.048(17) -0.07(2) 0.070(15)
N5 0.13(2) 0.068(14) 0.14(2) -0.048(17) -0.07(2) 0.070(15)
C3 0.13(2) 0.068(14) 0.14(2) -0.048(17) -0.07(2) 0.070(15)
N4' 0.13(2) 0.068(14) 0.14(2) -0.048(17) -0.07(2) 0.070(15)
N5' 0.13(2) 0.068(14) 0.14(2) -0.048(17) -0.07(2) 0.070(15)
C3' 0.13(2) 0.068(14) 0.14(2) -0.048(17) -0.07(2) 0.070(15)
N6 0.13(2) 0.068(14) 0.14(2) -0.048(17) -0.07(2) 0.070(15)
N7 0.13(2) 0.068(14) 0.14(2) -0.048(17) -0.07(2) 0.070(15)
C4 0.13(2) 0.068(14) 0.14(2) -0.048(17) -0.07(2) 0.070(15)
N6' 0.13(2) 0.068(14) 0.14(2) -0.048(17) -0.07(2) 0.070(15)
N7' 0.13(2) 0.068(14) 0.14(2) -0.048(17) -0.07(2) 0.070(15)
C4' 0.13(2) 0.068(14) 0.14(2) -0.048(17) -0.07(2) 0.070(15)
N8 0.13(2) 0.068(14) 0.14(2) -0.048(17) -0.07(2) 0.070(15)
C5 0.13(2) 0.068(14) 0.14(2) -0.048(17) -0.07(2) 0.070(15)
N9 0.072(16) 0.019(9) 0.079(18) -0.021(13) -0.008(18) 0.023(10)
C6 0.072(16) 0.019(9) 0.079(18) -0.021(13) -0.008(18) 0.023(10)
N10 0.072(16) 0.019(9) 0.079(18) -0.021(13) -0.008(18) 0.023(10)
C7 0.072(16) 0.019(9) 0.079(18) -0.021(13) -0.008(18) 0.023(10)
N11 0.072(16) 0.019(9) 0.079(18) -0.021(13) -0.008(18) 0.023(10)
N12 0.072(16) 0.019(9) 0.079(18) -0.021(13) -0.008(18) 0.023(10)
C8 0.072(16) 0.019(9) 0.079(18) -0.021(13) -0.008(18) 0.023(10)
N13 0.072(16) 0.019(9) 0.079(18) -0.021(13) -0.008(18) 0.023(10)
C9 0.072(16) 0.019(9) 0.079(18) -0.021(13) -0.008(18) 0.023(10)
N14 0.072(16) 0.019(9) 0.079(18) -0.021(13) -0.008(18) 0.023(10)
N15 0.072(16) 0.019(9) 0.079(18) -0.021(13) -0.008(18) 0.023(10)
C10 0.072(16) 0.019(9) 0.079(18) -0.021(13) -0.008(18) 0.023(10)
N16 0.072(16) 0.019(9) 0.079(18) -0.021(13) -0.008(18) 0.023(10)
N17 0.072(16) 0.019(9) 0.079(18) -0.021(13) -0.008(18) 0.023(10)
C11 0.011(8) 0.020(10) 0.30(5) 0.000 0.000 0.010(8)
N18 0.011(8) 0.020(10) 0.30(5) 0.000 0.000 0.010(8)
C12 0.011(8) 0.020(10) 0.30(5) 0.000 0.000 0.010(8)
N19 0.011(8) 0.020(10) 0.30(5) 0.000 0.000 0.010(8)
N20 0.011(8) 0.020(10) 0.30(5) 0.000 0.000 0.010(8)
C13 0.011(8) 0.020(10) 0.30(5) 0.000 0.000 0.010(8)
N21 0.011(8) 0.020(10) 0.30(5) 0.000 0.000 0.010(8)
N22 0.011(8) 0.020(10) 0.30(5) 0.000 0.000 0.010(8)
C14 0.011(8) 0.020(10) 0.30(5) 0.000 0.000 0.010(8)
N23 0.011(8) 0.020(10) 0.30(5) 0.000 0.000 0.010(8)
N24 0.011(8) 0.020(10) 0.30(5) 0.000 0.000 0.010(8)
C15 0.011(8) 0.020(10) 0.30(5) 0.000 0.000 0.010(8)
N25 0.011(8) 0.020(10) 0.30(5) 0.000 0.000 0.010(8)
N26 0.011(8) 0.020(10) 0.30(5) 0.000 0.000 0.010(8)
C16 0.011(8) 0.020(10) 0.30(5) 0.000 0.000 0.010(8)

loop_
_atom_type_symbol
_atom_type_description
_atom_type_scat_dispersion_real
_atom_type_scat_dispersion_imag
_atom_type_scat_source
C C 0.0050 0.0020 'International Tables Vol C Tables 4.2.6.8 and 6.1.1.4'
H H 0.0000 0.0000 'International Tables Vol C Tables 4.2.6.8 and 6.1.1.4'
N N 0.0090 0.0040 'International Tables Vol C Tables 4.2.6.8 and 6.1.1.4'
I I -0.2582 2.2555 'International Tables Vol C Tables 4.2.6.8 and 6.1.1.4'
Pb Pb -7.4040 10.6371 'International Tables Vol C Tables 4.2.6.8 and 6.1.1.4'

loop_
_geom_angle_atom_site_label_1
_geom_angle_atom_site_label_2
_geom_angle_atom_site_label_3
_geom_angle
_geom_angle_site_symmetry_1
_geom_angle_site_symmetry_3
_geom_angle_publ_flag
I2 Pb1 I1 86.67(17) . . ?
I2 Pb1 I3 90.60(17) . . ?
I1 Pb1 I3 88.32(19) . . ?
I2 Pb1 I5 178.0(2) . . ?
I1 Pb1 I5 92.54(18) . . ?
I3 Pb1 I5 91.19(19) . . ?
I2 Pb1 I6 94.90(18) . . ?
I1 Pb1 I6 95.64(19) . . ?
I3 Pb1 I6 173.40(19) . . ?
I5 Pb1 I6 83.37(18) . . ?
I2 Pb1 I4 93.70(19) . . ?
I1 Pb1 I4 178.8(2) . . ?
I3 Pb1 I4 90.5(2) . . ?
I5 Pb1 I4 87.12(19) . . ?
I6 Pb1 I4 85.5(2) . . ?
Pb1 I4 Pb1 76.7(2) 4_556 . ?
Pb1 I5 Pb1 77.2(2) 4_556 . ?
Pb1 I6 Pb1 77.0(2) . 4_556 ?
I8 Pb2 I9 89.8(2) . . ?
I8 Pb2 I7 91.5(2) . . ?
I9 Pb2 I7 90.3(2) . . ?
I8 Pb2 I11 177.7(2) . . ?
I9 Pb2 I11 88.8(2) . . ?
I7 Pb2 I11 90.3(2) . . ?
I8 Pb2 I10 92.0(2) . . ?
I9 Pb2 I10 93.9(2) . . ?
I7 Pb2 I10 174.6(2) . . ?
I11 Pb2 I10 86.3(2) . . ?
I8 Pb2 I12 94.42(19) . . ?
I9 Pb2 I12 175.1(2) . . ?
I7 Pb2 I12 92.16(19) . . ?
I11 Pb2 I12 86.96(18) . . ?
I10 Pb2 I12 83.46(18) . . ?
Pb2 I10 Pb2 76.8(2) 4_556 . ?
Pb2 I11 Pb2 76.9(2) 4_556 . ?
Pb2 I12 Pb2 76.3(2) . 4_556 ?
I13 Pb3 I13 92.1(2) 3 2 ?
I13 Pb3 I13 92.1(2) 3 . ?
I13 Pb3 I13 92.1(2) 2 . ?
I13 Pb3 I14 90.06(17) 3 3 ?
I13 Pb3 I14 174.0(2) 2 3 ?
I13 Pb3 I14 93.41(19) . 3 ?
I13 Pb3 I14 174.0(2) 3 . ?
I13 Pb3 I14 93.41(19) 2 . ?
I13 Pb3 I14 90.06(17) . . ?
I14 Pb3 I14 84.2(2) 3 . ?
I13 Pb3 I14 93.41(19) 3 2 ?
I13 Pb3 I14 90.06(17) 2 2 ?
I13 Pb3 I14 174.0(3) . 2 ?
I14 Pb3 I14 84.2(2) 3 2 ?
I14 Pb3 I14 84.2(2) . 2 ?
Pb3 I14 Pb3 78.5(3) 4 . ?
I15 Pb4 I15 91.7(2) 2_655 . ?
I15 Pb4 I15 91.7(2) 2_655 3_665 ?
I15 Pb4 I15 91.7(2) . 3_665 ?
I15 Pb4 I16 89.72(17) 2_655 . ?
I15 Pb4 I16 93.19(14) . . ?
I15 Pb4 I16 174.8(2) 3_665 . ?
I15 Pb4 I16 93.19(14) 2_655 2_655 ?
I15 Pb4 I16 174.8(2) . 2_655 ?
I15 Pb4 I16 89.72(17) 3_665 2_655 ?
I16 Pb4 I16 85.25(18) . 2_655 ?
I15 Pb4 I16 174.8(2) 2_655 3_665 ?
I15 Pb4 I16 89.72(17) . 3_665 ?
I15 Pb4 I16 93.19(14) 3_665 3_665 ?
I16 Pb4 I16 85.25(18) . 3_665 ?
I16 Pb4 I16 85.25(18) 2_655 3_665 ?
Pb4 I16 Pb4 77.1(2) 4 . ?
I17 Pb5 I17 92.0(3) . 3_565 ?
I17 Pb5 I17 92.0(3) . 2_665 ?
I17 Pb5 I17 92.0(3) 3_565 2_665 ?
I17 Pb5 I18 91.5(2) . 3_565 ?
I17 Pb5 I18 91.8(2) 3_565 3_565 ?
I17 Pb5 I18 174.8(3) 2_665 3_565 ?
I17 Pb5 I18 91.8(2) . . ?
I17 Pb5 I18 174.8(3) 3_565 . ?
I17 Pb5 I18 91.5(2) 2_665 . ?
I18 Pb5 I18 84.5(2) 3_565 . ?
I17 Pb5 I18 174.8(3) . 2_665 ?
I17 Pb5 I18 91.5(2) 3_565 2_665 ?
I17 Pb5 I18 91.8(2) 2_665 2_665 ?
I18 Pb5 I18 84.5(2) 3_565 2_665 ?
I18 Pb5 I18 84.5(2) . 2_665 ?
Pb5 I18 Pb5 78.2(3) 4 . ?
C1 N1 H1A 120.0 . . ?
C1 N1 H1B 120.0 . . ?
H1A N1 H1B 120.0 . . ?
N1 C1 N1 127.3(7) 4 . ?
N1 C1 H1 116.4 4 . ?
N1 C1 H1 116.4 . . ?
C2 N2 H2A 118.8 . . ?
C2 N2 H2B 121.1 . . ?
H2A N2 H2B 120.0 . . ?
C2 N3 H3A 121.2 . . ?
C2 N3 H3B 118.8 . . ?
H3A N3 H3B 120.0 . . ?
N2 C2 N3 127.2(7) . . ?
N2 C2 H2 116.4 . . ?
N3 C2 H2 116.4 . . ?
C3 N4 H4A 116.2 . . ?
C3 N4 H4B 123.8 . . ?
H4A N4 H4B 120.0 . . ?
C3 N5 H5A 123.9 . . ?
C3 N5 H5B 116.1 . . ?
H5A N5 H5B 120.0 . . ?
N4 C3 N5 127.3(7) . . ?
N4 C3 H3 116.2 . . ?
N5 C3 H3 116.5 . . ?
C3' N4' H4C 119.7 . . ?
C3' N4' H4D 120.3 . . ?
H4C N4' H4D 120.0 . . ?
C3' N5' H5C 120.3 . . ?
C3' N5' H5D 119.7 . . ?
H5C N5' H5D 120.0 . . ?
N4' C3' N5' 127.3(7) . . ?
N4' C3' H3' 116.4 . . ?
N5' C3' H3' 116.3 . . ?
C4 N6 H6A 118.8 . . ?
C4 N6 H6B 121.2 . . ?
H6A N6 H6B 120.0 . . ?
C4 N7 H7A 121.2 . . ?
C4 N7 H7B 118.8 . . ?
H7A N7 H7B 120.0 . . ?
N7 C4 N6 127.3(7) . . ?
N7 C4 H4 116.3 . . ?
N6 C4 H4 116.3 . . ?
C4' N6' H6C 118.4 . . ?
C4' N6' H6D 121.5 . . ?
H6C N6' H6D 120.0 . . ?
C4' N7' H7C 121.3 . . ?
C4' N7' H7D 118.7 . . ?
H7C N7' H7D 120.0 . . ?
N7' C4' N6' 127.3(7) . . ?
N7' C4' H4' 116.4 . . ?
N6' C4' H4' 116.3 . . ?
C5 N8 H8A 119.8 . . ?
C5 N8 H8B 120.1 . . ?
H8A N8 H8B 120.0 . . ?
N8 C5 N8 127.3(7) . 4_556 ?
N8 C5 H5 116.4 . . ?
N8 C5 H5 116.4 4_556 . ?
C6 N9 H9A 119.9 . . ?
C6 N9 H9B 120.0 . . ?
H9A N9 H9B 120.0 . . ?
N9 C6 N9 127.2(7) 4 . ?
N9 C6 H6 116.4 4 . ?
N9 C6 H6 116.4 . . ?
C7 N10 H10A 119.8 . . ?
C7 N10 H10B 120.1 . . ?
H10A N10 H10B 120.0 . . ?
N10 C7 N10 124.4(7) 4_556 . ?
N10 C7 H7 117.8 4_556 . ?
N10 C7 H7 117.8 . . ?
C8 N11 H11A 123.5 . . ?
C8 N11 H11B 115.2 . . ?
H11A N11 H11B 120.0 . . ?
C8 N12 H12A 115.9 . . ?
C8 N12 H12B 123.8 . . ?
H12A N12 H12B 120.0 . . ?
N12 C8 N11 124.4(7) . . ?
N12 C8 H8 117.8 . . ?
N11 C8 H8 117.9 . . ?
C9 N13 H13A 119.7 . . ?
C9 N13 H13B 120.1 . . ?
H13A N13 H13B 120.0 . . ?
N13 C9 N13 124.5(7) 4_556 . ?
N13 C9 H9 117.8 4_556 . ?
N13 C9 H9 117.8 . . ?
C10 N14 H14A 118.3 . . ?
C10 N14 H14B 121.7 . . ?
H14A N14 H14B 120.0 . . ?
C10 N15 H15A 121.7 . . ?
C10 N15 H15B 118.3 . . ?
H15A N15 H15B 120.0 . . ?
N14 C10 N15 124.5(7) . . ?
N14 C10 H10 117.8 . . ?
N15 C10 H10 117.8 . . ?
C11 N16 H16A 120.9 . . ?
C11 N16 H16B 119.1 . . ?
H16A N16 H16B 120.0 . . ?
C11 N17 H17A 119.1 . . ?
C11 N17 H17B 120.9 . . ?
H17A N17 H17B 120.0 . . ?
N17 C11 N16 124.5(7) . . ?
N17 C11 H11 117.7 . . ?
N16 C11 H11 117.8 . . ?
C12 N18 H18A 119.9 . . ?
C12 N18 H18B 120.1 . . ?
H18A N18 H18B 120.0 . . ?
N18 C12 N18 124.3(6) 4 . ?
N18 C12 H12 117.8 4 . ?
N18 C12 H12 117.8 . . ?
C13 N19 H19A 120.7 . . ?
C13 N19 H19B 119.3 . . ?
H19A N19 H19B 120.0 . . ?
C13 N20 H20A 119.3 . . ?
C13 N20 H20B 120.7 . . ?
H20A N20 H20B 120.0 . . ?
N20 C13 N19 124.4(7) . . ?
N20 C13 H13 117.8 . . ?
N19 C13 H13 117.8 . . ?
C14 N21 H21A 119.6 . . ?
C14 N21 H21B 120.4 . . ?
H21A N21 H21B 120.0 . . ?
C14 N22 H22A 120.4 . . ?
C14 N22 H22B 119.6 . . ?
H22A N22 H22B 120.0 . . ?
N21 C14 N22 124.5(7) . . ?
N21 C14 H14 117.8 . . ?
N22 C14 H14 117.8 . . ?
C15 N23 H23A 119.5 . . ?
C15 N23 H23B 120.5 . . ?
H23A N23 H23B 120.0 . . ?
C15 N24 H24A 120.5 . . ?
C15 N24 H24B 119.5 . . ?
H24A N24 H24B 120.0 . . ?
N23 C15 N24 124.4(7) . . ?
N23 C15 H15 117.8 . . ?
N24 C15 H15 117.8 . . ?
C16 N25 H25A 118.5 . . ?
C16 N25 H25B 121.5 . . ?
H25A N25 H25B 120.0 . . ?
C16 N26 H26A 121.5 . . ?
C16 N26 H26B 118.5 . . ?
H26A N26 H26B 120.0 . . ?
N26 C16 N25 124.3(6) . . ?
N26 C16 H16 117.8 . . ?
N25 C16 H16 117.8 . . ?

loop_
_geom_bond_atom_site_label_1
_geom_bond_atom_site_label_2
_geom_bond_distance
_geom_bond_site_symmetry_2
_geom_bond_publ_flag
Pb1 I2 3.157(7) . ?
Pb1 I1 3.165(7) . ?
Pb1 I3 3.165(7) . ?
Pb1 I5 3.301(7) . ?
Pb1 I6 3.307(7) . ?
Pb1 I4 3.319(8) . ?
Pb2 I8 3.094(8) . ?
Pb2 I9 3.108(7) . ?
Pb2 I7 3.131(8) . ?
Pb2 I11 3.293(7) . ?
Pb2 I10 3.295(7) . ?
Pb2 I12 3.313(7) . ?
Pb3 I13 3.136(6) 2 ?
Pb3 I13 3.137(6) . ?
Pb3 I14 3.323(8) . ?
Pb4 I15 3.160(6) . ?
Pb4 I16 3.299(7) . ?
Pb5 I17 3.106(7) . ?
Pb5 I18 3.301(10) . ?
N1 C1 1.300(3) . ?
N1 H1A 0.8801 . ?
N1 H1B 0.8802 . ?
C1 N1 1.300(3) 4 ?
C1 H1 0.9500 . ?
N2 C2 1.300(4) . ?
N2 H2A 0.8799 . ?
N2 H2B 0.8800 . ?
N3 C2 1.300(4) . ?
N3 H3A 0.8798 . ?
N3 H3B 0.8802 . ?
C2 H2 0.9500 . ?
N4 C3 1.300(4) . ?
N4 H4A 0.8800 . ?
N4 H4B 0.8799 . ?
N5 C3 1.300(4) . ?
N5 H5A 0.8799 . ?
N5 H5B 0.8801 . ?
C3 H3 0.9500 . ?
N4' C3' 1.300(4) . ?
N4' H4C 0.8804 . ?
N4' H4D 0.8798 . ?
N5' C3' 1.300(4) . ?
N5' H5C 0.8799 . ?
N5' H5D 0.8799 . ?
C3' H3' 0.9500 . ?
N6 C4 1.300(4) . ?
N6 H6A 0.8799 . ?
N6 H6B 0.8800 . ?
N7 C4 1.300(4) . ?
N7 H7A 0.8802 . ?
N7 H7B 0.8802 . ?
C4 H4 0.9500 . ?
N6' C4' 1.300(4) . ?
N6' H6C 0.8801 . ?
N6' H6D 0.8799 . ?
N7' C4' 1.300(4) . ?
N7' H7C 0.8802 . ?
N7' H7D 0.8800 . ?
C4' H4' 0.9500 . ?
N8 C5 1.300(3) . ?
N8 H8A 0.8799 . ?
N8 H8B 0.8801 . ?
C5 N8 1.300(3) 4_556 ?
C5 H5 0.9500 . ?
N9 C6 1.301(3) . ?
N9 H9A 0.8800 . ?
N9 H9B 0.8800 . ?
C6 N9 1.301(3) 4 ?
C6 H6 0.9500 . ?
N10 C7 1.300(3) . ?
N10 H10A 0.8802 . ?
N10 H10B 0.8799 . ?
C7 N10 1.300(3) 4_556 ?
C7 H7 0.9500 . ?
N11 C8 1.300(5) . ?
N11 H11A 0.8804 . ?
N11 H11B 0.8798 . ?
N12 C8 1.300(4) . ?
N12 H12A 0.8801 . ?
N12 H12B 0.8800 . ?
C8 H8 0.9500 . ?
N13 C9 1.300(3) . ?
N13 H13A 0.8800 . ?
N13 H13B 0.8801 . ?
C9 N13 1.300(3) 4_556 ?
C9 H9 0.9500 . ?
N14 C10 1.300(4) . ?
N14 H14A 0.8799 . ?
N14 H14B 0.8801 . ?
N15 C10 1.300(4) . ?
N15 H15A 0.8802 . ?
N15 H15B 0.8802 . ?
C10 H10 0.9500 . ?
N16 C11 1.300(4) . ?
N16 H16A 0.8801 . ?
N16 H16B 0.8799 . ?
N17 C11 1.299(4) . ?
N17 H17A 0.8799 . ?
N17 H17B 0.8799 . ?
C11 H11 0.9500 . ?
N18 C12 1.301(3) . ?
N18 H18A 0.8799 . ?
N18 H18B 0.8800 . ?
C12 N18 1.301(3) 4 ?
C12 H12 0.9500 . ?
N19 C13 1.300(4) . ?
N19 H19A 0.8799 . ?
N19 H19B 0.8801 . ?
N20 C13 1.300(4) . ?
N20 H20A 0.8800 . ?
N20 H20B 0.8800 . ?
C13 H13 0.9500 . ?
N21 C14 1.300(4) . ?
N21 H21A 0.8799 . ?
N21 H21B 0.8799 . ?
N22 C14 1.300(4) . ?
N22 H22A 0.8799 . ?
N22 H22B 0.8799 . ?
C14 H14 0.9500 . ?
N23 C15 1.300(4) . ?
N23 H23A 0.8799 . ?
N23 H23B 0.8803 . ?
N24 C15 1.300(4) . ?
N24 H24A 0.8801 . ?
N24 H24B 0.8799 . ?
C15 H15 0.9500 . ?
N25 C16 1.301(4) . ?
N25 H25A 0.8798 . ?
N25 H25B 0.8801 . ?
N26 C16 1.300(4) . ?
N26 H26A 0.8800 . ?
N26 H26B 0.8800 . ?
C16 H16 0.9500 . ?

loop_
_geom_hbond_atom_site_label_D
_geom_hbond_atom_site_label_H
_geom_hbond_atom_site_label_A
_geom_hbond_distance_DH
_geom_hbond_distance_HA
_geom_hbond_distance_DA
_geom_hbond_angle_DHA
_geom_hbond_site_symmetry_A
N1 H1B I17 0.88 2.78 3.64(4) 167.1 2_665
C1 H1 I18 0.95 3.16 3.90(8) 135.9 .
C1 H1 I18 0.95 3.19 3.92(8) 135.5 2_665
N2 H2A I15 0.88 3.27 4.07(5) 153.5 2_655
N2 H2B I7 0.88 2.62 3.48(5) 165.0 .
N3 H3A I15 0.88 3.18 4.00(5) 154.8 2_655
N3 H3B I3 0.88 3.00 3.83(5) 157.6 2_765
C2 H2 I8 0.95 2.87 3.79(4) 164.3 .
N4 H4B N9 0.88 2.27 3.04(8) 145.8 3_665
N4 H4B N9 0.88 2.27 3.04(8) 145.8 6_665
N5 H5B I16 0.88 2.58 3.46(9) 178.6 .
N5' H5C N9 0.88 2.14 2.86(13) 138.4 3_665
N6 H6A N23 0.88 2.59 3.46(12) 173.2 1_545
N7 H7A I10 0.88 2.49 3.32(11) 159.3 .
N7 H7B I9 0.88 2.22 3.06(7) 159.6 .
N6' H6C I9 0.88 2.32 3.13(8) 152.5 .
N6' H6D I8 0.88 2.00 2.64(9) 128.0 .
N8 H8B I3 0.88 2.88 3.69(4) 153.3 2_765
C5 H5 I5 0.95 3.06 3.96(6) 159.8 2_765
N9 H9A N4 0.88 2.39 3.04(8) 131.3 2_655
N9 H9A N5' 0.88 2.12 2.86(13) 140.6 2_655
N9 H9B I13 0.88 2.79 3.65(2) 166.8 3_665
C6 H6 I14 0.95 2.92 3.71(5) 141.0 2_665
N10 H10A I5 0.88 3.22 3.86(8) 132.1 1_545
N10 H10B I7 0.88 2.98 3.81(6) 158.1 .
C7 H7 I11 0.95 3.01 3.93(7) 161.4 .
N11 H11B I17 0.88 2.87 3.64(6) 146.0 .
N12 H12B I9 0.88 2.92 3.73(7) 154.2 1_565
C8 H8 I17 0.95 3.00 3.74(7) 135.8 3_565
N13 H13A I10 0.88 3.41 4.12(7) 140.5 1_565
N13 H13B I2 0.88 2.97 3.74(5) 148.1 3_565
C9 H9 I6 0.95 3.10 4.02(7) 165.4 3_565
N15 H15B I16 0.88 2.98 3.78(9) 152.3 .
C10 H10 N18 0.95 2.57 3.41(7) 148.3 .
N16 H16A I14 0.88 2.94 3.80(6) 163.9 3_565
N18 H18A N21 0.88 1.56 2.14(5) 120.0 3
N18 H18A N25 0.88 2.16 2.90(5) 140.8 3
N18 H18B I15 0.88 2.77 3.63(3) 166.3 .
C12 H12 I16 0.95 3.15 4.04(4) 155.8 3_665
N20 H20A I6 0.88 2.77 3.64(9) 167.0 3_565
N24 H24A I4 0.88 3.04 3.89(8) 161.9 3_565

loop_
_platon_squeeze_void_nr
_platon_squeeze_void_average_x
_platon_squeeze_void_average_y
_platon_squeeze_void_average_z
_platon_squeeze_void_volume
_platon_squeeze_void_count_electrons
_platon_squeeze_void_content
1 0.039 0.301 0.000 88 34 ' '
2 0.261 0.961 0.000 88 34 ' '
3 0.667 0.333 0.500 305 100 ' '
4 0.699 0.739 0.000 88 34 ' '
